data_2244096
loop_
_publ_author_name
'Janzen, Daron E.'
'Butler, Maya S.'
'Reinheimer, Eric W.'

_publ_section_title
;
 Crystal structures of anhydrous and hydrated
 <i>N</i>-benzylcinchonidinium bromide
;
_journal_coeditor_code PK2664
_journal_issue 6
_journal_name_full 'Acta Crystallographica Section E'
_journal_page_first
;
;
_journal_paper_doi 10.1107/S2056989022005096
_journal_volume 78
_journal_year 2022
_chemical_absolute_configuration ad
_chemical_formula_iupac 'C26 H29 N2 O +, Br -'
_chemical_formula_moiety 'Br, C26 H29 N2 O'
_chemical_formula_sum 'C26 H29 Br N2 O'
_chemical_formula_weight 465.42
_chemical_name_common
;
<i>N</i>-Benzylcinchonidinium bromide
;
_chemical_name_systematic
'(<i>R</i>)-[(2<i>S</i>,4<i>S</i>,5<i>R</i>)-1-Benzyl-5-ethenyl-1-azoniabicyclo[2.2.2]octan-2-yl](quinolin-4-yl)methanol bromide'
_space_group_crystal_system monoclinic
_space_group_IT_number 4
_space_group_name_Hall 'P 2yb'
_space_group_name_H-M_alt 'P 1 21 1'
_atom_sites_solution_hydrogens mixed
_atom_sites_solution_primary dual
_audit_creation_method
;
Olex2 1.5
(compiled 2021.12.09 svn.r5202d8cf for OlexSys, GUI svn.r6439)
;
_cell_angle_alpha 90
_cell_angle_beta 110.126(8)
_cell_angle_gamma 90
_cell_formula_units_Z 2
_cell_length_a 11.2574(7)
_cell_length_b 8.8445(5)
_cell_length_c 11.9039(9)
_cell_measurement_reflns_used 8428
_cell_measurement_temperature 173
_cell_measurement_theta_max 32.8630
_cell_measurement_theta_min 2.1650
_cell_volume 1112.85(14)
_computing_cell_refinement
;
CrysAlisPro (Rigaku OD, 2020)
;
_computing_data_collection
;
CrysAlisPro (Rigaku OD, 2020)
;
_computing_data_reduction
;
CrysAlisPro (Rigaku OD, 2020)
;
_computing_molecular_graphics
;
<i>OLEX2</i> (Dolomanov <i>et al.</i>,  2009)
;
_computing_publication_material
;
<i>OLEX2</i> (Dolomanov <i>et al.</i>,  2009)
;
_computing_structure_refinement
;
<i>SHELXL2018/3</i> (Sheldrick, 2015b)
;
_computing_structure_solution
;
<i>SHELXT2018/2</i> (Sheldrick, 2015a)
;
_diffrn_ambient_temperature 173
_diffrn_detector 'CCD plate'
_diffrn_measured_fraction_theta_full 1.000
_diffrn_measured_fraction_theta_max 0.965
_diffrn_measurement_device '\k-geometry diffractometer'
_diffrn_measurement_device_type XtaLABmini
_diffrn_measurement_method '\w scans'
_diffrn_radiation_monochromator graphite
_diffrn_radiation_probe x-ray
_diffrn_radiation_type 'Mo K\a'
_diffrn_radiation_wavelength 0.71073
_diffrn_reflns_av_R_equivalents 0.0304
_diffrn_reflns_av_unetI/netI 0.0491
_diffrn_reflns_limit_h_max 16
_diffrn_reflns_limit_h_min -16
_diffrn_reflns_limit_k_max 13
_diffrn_reflns_limit_k_min -12
_diffrn_reflns_limit_l_max 17
_diffrn_reflns_limit_l_min -18
_diffrn_reflns_number 15118
_diffrn_reflns_theta_full 25.242
_diffrn_reflns_theta_max 32.932
_diffrn_reflns_theta_min 1.822
_diffrn_source 'fine-focus sealed X-ray tube'
_exptl_absorpt_coefficient_mu 1.867
_exptl_absorpt_correction_T_max 1.00000
_exptl_absorpt_correction_T_min 0.60974
_exptl_absorpt_correction_type multi-scan
_exptl_absorpt_process_details
;
(CrysAlisPro; Rigaku OD, 2020)
;
_exptl_crystal_colour colourless
_exptl_crystal_density_diffrn 1.389
_exptl_crystal_description block
_exptl_crystal_F_000 484
_exptl_crystal_size_max 0.61
_exptl_crystal_size_mid 0.25
_exptl_crystal_size_min 0.15
_refine_diff_density_max 0.538
_refine_diff_density_min -0.287
_refine_ls_abs_structure_details
;
Flack <i>x</i> determined using 2185 quotients
[(<i>I</i>^+^)-(<i>I</i>^-^)]/[(<i>I</i>^+^)+(<i>I</i>^-^)]
(Parsons et al., 2013)
;
_refine_ls_abs_structure_Flack -0.011(5)
_refine_ls_extinction_method none
_refine_ls_goodness_of_fit_ref 1.012
_refine_ls_hydrogen_treatment mixed
_refine_ls_matrix_type full
_refine_ls_number_parameters 274
_refine_ls_number_reflns 7531
_refine_ls_number_restraints 1
_refine_ls_restrained_S_all 1.012
_refine_ls_R_factor_all 0.0615
_refine_ls_R_factor_gt 0.0405
_refine_ls_shift/su_max 0.001
_refine_ls_shift/su_mean 0.000
_refine_ls_structure_factor_coef Fsqd
_refine_ls_weighting_details 'w=1/[\s^2^(Fo^2^)+(0.0383P)^2^+0.0838P] where P=(Fo^2^+2Fc^2^)/3'
_refine_ls_weighting_scheme calc
_refine_ls_wR_factor_gt 0.0777
_refine_ls_wR_factor_ref 0.0844
_reflns_number_gt 5890
_reflns_number_total 7531
_reflns_threshold_expression 'I > 2\s(I)'
_cod_data_source_file pk2664sup1.cif
_cod_data_source_block I
_cod_database_code 2244096
_shelx_space_group_comment
;
The symmetry employed for this shelxl refinement is uniquely defined
by the following loop, which should always be used as a source of
symmetry information in preference to the above space-group names.
They are only intended as comments.
;

loop_
_space_group_symop_operation_xyz
'x, y, z'
'-x, y+1/2, -z'

loop_
_atom_site_type_symbol
_atom_site_label
_atom_site_fract_x
_atom_site_fract_y
_atom_site_fract_z
_atom_site_U_iso_or_equiv
_atom_site_adp_type
_atom_site_calc_flag
_atom_site_occupancy
_atom_site_disorder_assembly
_atom_site_disorder_group
Br Br1 0.75057(3) 0.27380(4) 0.57880(3) 0.03605(9) Uani d 1 . .
O O1 0.5115(2) 0.2121(3) 0.6521(3) 0.0362(6) Uani d 1 . .
H H1 0.572(5) 0.209(5) 0.642(4) 0.054 Uiso d 1 . .
N N1 0.2489(2) 0.3098(2) 0.5310(2) 0.0221(5) Uani d 1 . .
C C15 0.4907(4) 0.6939(4) 0.7102(3) 0.0306(8) Uani d 1 . .
H H15 0.445324 0.659535 0.633537 0.037 Uiso calc 1 . .
C C14 0.5537(3) 0.5893(4) 0.7985(3) 0.0284(6) Uani d 1 . .
C C19 0.6229(4) 0.6432(5) 0.9122(3) 0.0403(8) Uani d 1 . .
N N2 0.6882(3) 0.5531(4) 1.0046(3) 0.0514(9) Uani d 1 . .
C C12 0.6235(3) 0.3448(4) 0.8711(3) 0.0412(8) Uani d 1 . .
H H12 0.628646 0.241104 0.860850 0.049 Uiso calc 1 . .
C C6 0.3120(3) 0.3024(4) 0.7490(3) 0.0296(7) Uani d 1 . .
H H6A 0.369452 0.219011 0.781731 0.035 Uiso calc 1 . .
H H6B 0.323150 0.376529 0.811878 0.035 Uiso calc 1 . .
C C2 0.0924(3) 0.3675(4) 0.6283(3) 0.0352(7) Uani d 1 . .
H H2 0.005740 0.328351 0.603565 0.042 Uiso calc 1 . .
C C3 0.1782(3) 0.2461(4) 0.7058(3) 0.0336(9) Uani d 1 . .
H H3 0.151610 0.221515 0.773899 0.040 Uiso calc 1 . .
C C1 0.1254(3) 0.3847(4) 0.5157(3) 0.0270(6) Uani d 1 . .
H H1A 0.059424 0.339538 0.448607 0.032 Uiso calc 1 . .
H H1B 0.130621 0.491206 0.498492 0.032 Uiso calc 1 . .
C C21 0.1927(3) 0.3134(3) 0.3070(3) 0.0299(7) Uani d 1 . .
C C13 0.5546(3) 0.4325(3) 0.7787(3) 0.0280(6) Uani d 1 . .
C C26 0.1140(3) 0.4260(4) 0.2454(3) 0.0372(7) Uani d 1 . .
H H26 0.120294 0.522060 0.278633 0.045 Uiso calc 1 . .
C C22 0.1858(3) 0.1739(4) 0.2559(3) 0.0347(7) Uani d 1 . .
H H22 0.240605 0.097563 0.296478 0.042 Uiso calc 1 . .
C C5 0.2326(3) 0.1423(4) 0.5392(3) 0.0306(6) Uani d 1 . .
H H5A 0.314362 0.092895 0.561339 0.037 Uiso calc 1 . .
H H5B 0.179902 0.103515 0.461868 0.037 Uiso calc 1 . .
C C25 0.0260(4) 0.3983(5) 0.1352(3) 0.0470(9) Uani d 1 . .
H H25 -0.029164 0.474416 0.094748 0.056 Uiso calc 1 . .
C C4 0.1721(3) 0.1082(4) 0.6311(3) 0.0386(8) Uani d 1 . .
H H4A 0.084569 0.078650 0.591521 0.046 Uiso calc 1 . .
H H4B 0.216071 0.025160 0.681528 0.046 Uiso calc 1 . .
C C24 0.0193(3) 0.2582(7) 0.0847(3) 0.0493(10) Uani d 1 . .
H H24 -0.039309 0.239546 0.009033 0.059 Uiso calc 1 . .
C C20 0.2904(3) 0.3471(3) 0.4266(2) 0.0263(6) Uani d 1 . .
H H20A 0.311685 0.453674 0.429950 0.032 Uiso calc 1 . .
H H20B 0.366413 0.290121 0.434368 0.032 Uiso calc 1 . .
C C23 0.0985(4) 0.1463(5) 0.1450(3) 0.0449(9) Uani d 1 . .
H H23 0.093245 0.050806 0.110940 0.054 Uiso calc 1 . .
C C9 0.0952(3) 0.5078(5) 0.6977(3) 0.0456(9) Uani d 1 . .
H H9 0.068495 0.496829 0.762940 0.055 Uiso calc 1 . .
C C10 0.1296(4) 0.6435(5) 0.6806(3) 0.0477(10) Uani d 1 . .
H H10A 0.157439 0.662902 0.616954 0.057 Uiso calc 1 . .
H H10B 0.126306 0.721337 0.731969 0.057 Uiso calc 1 . .
C C11 0.6868(4) 0.4112(5) 0.9821(3) 0.0505(10) Uani d 1 . .
H H11 0.731413 0.347556 1.044541 0.061 Uiso calc 1 . .
C C7 0.3415(3) 0.3732(3) 0.6463(2) 0.0225(5) Uani d 1 . .
H H7 0.321988 0.481092 0.647173 0.027 Uiso calc 1 . .
C C18 0.6270(5) 0.7994(6) 0.9329(4) 0.0593(13) Uani d 1 . .
H H18 0.674977 0.836793 1.007814 0.071 Uiso calc 1 . .
C C16 0.4942(5) 0.8438(5) 0.7334(4) 0.0467(11) Uani d 1 . .
H H16 0.450616 0.911654 0.673689 0.056 Uiso calc 1 . .
C C8 0.4806(3) 0.3632(4) 0.6601(3) 0.0262(7) Uani d 1 . .
H H8 0.495513 0.420840 0.595927 0.031 Uiso calc 1 . .
C C17 0.5632(6) 0.8951(5) 0.8469(5) 0.0666(14) Uani d 1 . .
H H17 0.565128 0.998027 0.863411 0.080 Uiso calc 1 . .

loop_
_atom_site_aniso_label
_atom_site_aniso_U_11
_atom_site_aniso_U_22
_atom_site_aniso_U_33
_atom_site_aniso_U_12
_atom_site_aniso_U_13
_atom_site_aniso_U_23
Br1 0.03099(14) 0.02947(13) 0.05035(18) -0.00130(17) 0.01742(12) -0.00135(18)
O1 0.0240(12) 0.0280(11) 0.0565(16) 0.0028(10) 0.0135(12) -0.0032(10)
N1 0.0179(10) 0.0253(15) 0.0227(11) -0.0007(8) 0.0066(8) 0.0006(8)
C15 0.0284(18) 0.031(2) 0.0341(17) -0.0009(14) 0.0123(14) 0.0020(14)
C14 0.0234(15) 0.0352(17) 0.0298(15) -0.0040(12) 0.0132(12) -0.0003(12)
C19 0.044(2) 0.048(2) 0.0326(18) -0.0106(17) 0.0173(16) -0.0027(16)
N2 0.053(2) 0.064(2) 0.0288(15) -0.0178(17) 0.0041(14) 0.0011(15)
C12 0.0271(16) 0.0372(17) 0.049(2) -0.0009(13) -0.0001(15) 0.0110(15)
C6 0.0229(12) 0.039(2) 0.0255(13) -0.0011(12) 0.0070(10) 0.0034(12)
C2 0.0208(14) 0.054(2) 0.0326(16) -0.0013(14) 0.0121(13) 0.0024(15)
C3 0.0282(14) 0.048(3) 0.0263(14) -0.0076(14) 0.0113(11) 0.0053(13)
C1 0.0177(13) 0.0355(16) 0.0262(14) 0.0008(11) 0.0055(11) 0.0019(12)
C21 0.0299(14) 0.038(2) 0.0239(14) -0.0055(12) 0.0118(12) -0.0017(11)
C13 0.0181(13) 0.0314(15) 0.0339(16) -0.0016(11) 0.0080(12) 0.0022(12)
C26 0.0406(19) 0.0417(19) 0.0284(16) -0.0056(15) 0.0108(14) 0.0032(14)
C22 0.0297(17) 0.045(2) 0.0332(17) -0.0022(14) 0.0159(14) -0.0032(14)
C5 0.0283(16) 0.0277(16) 0.0336(16) -0.0049(12) 0.0076(13) -0.0008(12)
C25 0.042(2) 0.064(3) 0.0294(18) -0.0018(19) 0.0049(16) 0.0106(17)
C4 0.0350(18) 0.0391(17) 0.0407(18) -0.0134(14) 0.0118(15) 0.0053(14)
C24 0.0456(18) 0.075(3) 0.0235(14) -0.015(2) 0.0069(13) -0.004(2)
C20 0.0255(14) 0.0305(15) 0.0243(14) -0.0024(11) 0.0105(11) 0.0001(11)
C23 0.049(2) 0.055(2) 0.0354(19) -0.0148(19) 0.0204(18) -0.0161(17)
C9 0.0385(19) 0.067(3) 0.0357(19) 0.0168(19) 0.0185(15) 0.0017(17)
C10 0.044(2) 0.057(2) 0.040(2) 0.0177(19) 0.0119(17) -0.0095(17)
C11 0.037(2) 0.062(3) 0.038(2) -0.0084(18) -0.0051(16) 0.0168(18)
C7 0.0172(12) 0.0271(14) 0.0218(13) -0.0016(10) 0.0047(10) -0.0019(11)
C18 0.086(3) 0.056(3) 0.0393(19) -0.021(2) 0.026(2) -0.023(2)
C16 0.055(3) 0.034(2) 0.056(3) 0.0037(19) 0.026(2) 0.0030(19)
C8 0.0188(15) 0.0255(16) 0.0340(16) -0.0011(11) 0.0088(12) 0.0008(12)
C17 0.104(4) 0.036(2) 0.067(3) -0.012(3) 0.040(3) -0.019(2)

loop_
_atom_type_symbol
_atom_type_description
_atom_type_scat_dispersion_real
_atom_type_scat_dispersion_imag
_atom_type_scat_source
C C 0.0033 0.0016 'International Tables Vol C Tables 4.2.6.8 and 6.1.1.4'
H H 0.0000 0.0000 'International Tables Vol C Tables 4.2.6.8 and 6.1.1.4'
Br Br -0.2901 2.4595 'International Tables Vol C Tables 4.2.6.8 and 6.1.1.4'
N N 0.0061 0.0033 'International Tables Vol C Tables 4.2.6.8 and 6.1.1.4'
O O 0.0106 0.0060 'International Tables Vol C Tables 4.2.6.8 and 6.1.1.4'

loop_
_geom_angle_atom_site_label_1
_geom_angle_atom_site_label_2
_geom_angle_atom_site_label_3
_geom_angle_site_symmetry_1
_geom_angle_site_symmetry_3
_geom_angle
_geom_angle_publ_flag
C8 O1 H1 . . 108(4) ?
C1 N1 C5 . . 108.4(2) ?
C1 N1 C20 . . 110.0(2) ?
C1 N1 C7 . . 105.5(2) ?
C5 N1 C20 . . 110.4(2) ?
C5 N1 C7 . . 111.6(2) ?
C20 N1 C7 . . 110.7(2) ?
C14 C15 H15 . . 119.2 ?
C16 C15 H15 . . 119.2 ?
C16 C15 C14 . . 121.6(4) ?
C15 C14 C13 . . 123.9(3) ?
C19 C14 C15 . . 118.3(3) ?
C19 C14 C13 . . 117.8(3) ?
C14 C19 C18 . . 118.8(4) ?
N2 C19 C14 . . 123.6(4) ?
N2 C19 C18 . . 117.5(3) ?
C11 N2 C19 . . 116.3(3) ?
C13 C12 H12 . . 120.3 ?
C13 C12 C11 . . 119.5(4) ?
C11 C12 H12 . . 120.3 ?
H6A C6 H6B . . 108.2 ?
C3 C6 H6A . . 109.7 ?
C3 C6 H6B . . 109.7 ?
C3 C6 C7 . . 109.6(2) ?
C7 C6 H6A . . 109.7 ?
C7 C6 H6B . . 109.7 ?
C3 C2 H2 . . 106.9 ?
C1 C2 H2 . . 106.9 ?
C1 C2 C3 . . 108.0(3) ?
C9 C2 H2 . . 106.9 ?
C9 C2 C3 . . 111.4(3) ?
C9 C2 C1 . . 116.3(3) ?
C6 C3 C2 . . 109.0(3) ?
C6 C3 H3 . . 110.3 ?
C2 C3 H3 . . 110.3 ?
C4 C3 C6 . . 108.1(3) ?
C4 C3 C2 . . 108.9(3) ?
C4 C3 H3 . . 110.3 ?
N1 C1 C2 . . 110.4(2) ?
N1 C1 H1A . . 109.6 ?
N1 C1 H1B . . 109.6 ?
C2 C1 H1A . . 109.6 ?
C2 C1 H1B . . 109.6 ?
H1A C1 H1B . . 108.1 ?
C26 C21 C20 . . 119.6(3) ?
C22 C21 C26 . . 119.5(3) ?
C22 C21 C20 . . 120.8(3) ?
C14 C13 C8 . . 121.8(3) ?
C12 C13 C14 . . 117.6(3) ?
C12 C13 C8 . . 120.5(3) ?
C21 C26 H26 . . 119.8 ?
C25 C26 C21 . . 120.5(4) ?
C25 C26 H26 . . 119.8 ?
C21 C22 H22 . . 119.9 ?
C21 C22 C23 . . 120.1(4) ?
C23 C22 H22 . . 119.9 ?
N1 C5 H5A . . 109.7 ?
N1 C5 H5B . . 109.7 ?
N1 C5 C4 . . 110.0(3) ?
H5A C5 H5B . . 108.2 ?
C4 C5 H5A . . 109.7 ?
C4 C5 H5B . . 109.7 ?
C26 C25 H25 . . 120.1 ?
C26 C25 C24 . . 119.7(4) ?
C24 C25 H25 . . 120.1 ?
C3 C4 C5 . . 109.2(3) ?
C3 C4 H4A . . 109.8 ?
C3 C4 H4B . . 109.8 ?
C5 C4 H4A . . 109.8 ?
C5 C4 H4B . . 109.8 ?
H4A C4 H4B . . 108.3 ?
C25 C24 H24 . . 120.0 ?
C23 C24 C25 . . 120.0(3) ?
C23 C24 H24 . . 120.0 ?
N1 C20 H20A . . 108.8 ?
N1 C20 H20B . . 108.8 ?
C21 C20 N1 . . 113.9(2) ?
C21 C20 H20A . . 108.8 ?
C21 C20 H20B . . 108.8 ?
H20A C20 H20B . . 107.7 ?
C22 C23 H23 . . 119.9 ?
C24 C23 C22 . . 120.1(4) ?
C24 C23 H23 . . 119.9 ?
C2 C9 H9 . . 115.2 ?
C10 C9 C2 . . 129.5(4) ?
C10 C9 H9 . . 115.2 ?
C9 C10 H10A . . 120.0 ?
C9 C10 H10B . . 120.0 ?
H10A C10 H10B . . 120.0 ?
N2 C11 C12 . . 125.1(3) ?
N2 C11 H11 . . 117.5 ?
C12 C11 H11 . . 117.5 ?
N1 C7 H7 . . 106.4 ?
N1 C7 C8 . . 116.0(2) ?
C6 C7 N1 . . 107.8(2) ?
C6 C7 H7 . . 106.4 ?
C6 C7 C8 . . 113.2(2) ?
C8 C7 H7 . . 106.4 ?
C19 C18 H18 . . 119.5 ?
C17 C18 C19 . . 121.0(4) ?
C17 C18 H18 . . 119.5 ?
C15 C16 H16 . . 120.4 ?
C15 C16 C17 . . 119.2(5) ?
C17 C16 H16 . . 120.4 ?
O1 C8 C13 . . 112.7(3) ?
O1 C8 C7 . . 108.8(3) ?
O1 C8 H8 . . 109.4 ?
C13 C8 C7 . . 107.2(3) ?
C13 C8 H8 . . 109.4 ?
C7 C8 H8 . . 109.4 ?
C18 C17 C16 . . 121.0(4) ?
C18 C17 H17 . . 119.5 ?
C16 C17 H17 . . 119.5 ?

loop_
_geom_bond_atom_site_label_1
_geom_bond_atom_site_label_2
_geom_bond_site_symmetry_2
_geom_bond_distance
_geom_bond_publ_flag
O1 H1 . 0.73(5) ?
O1 C8 . 1.392(4) ?
N1 C1 . 1.494(4) ?
N1 C5 . 1.500(4) ?
N1 C20 . 1.506(4) ?
N1 C7 . 1.517(3) ?
C15 H15 . 0.9300 ?
C15 C14 . 1.397(5) ?
C15 C16 . 1.353(5) ?
C14 C19 . 1.393(5) ?
C14 C13 . 1.407(4) ?
C19 N2 . 1.352(5) ?
C19 C18 . 1.401(6) ?
N2 C11 . 1.282(6) yes
C12 H12 . 0.9300 ?
C12 C13 . 1.351(4) ?
C12 C11 . 1.397(5) ?
C6 H6A . 0.9700 ?
C6 H6B . 0.9700 ?
C6 C3 . 1.499(4) ?
C6 C7 . 1.510(4) yes
C2 H2 . 0.9800 ?
C2 C3 . 1.524(5) ?
C2 C1 . 1.517(4) ?
C2 C9 . 1.485(5) ?
C3 H3 . 0.9800 ?
C3 C4 . 1.497(5) ?
C1 H1A . 0.9700 ?
C1 H1B . 0.9700 ?
C21 C26 . 1.366(5) ?
C21 C22 . 1.366(5) ?
C21 C20 . 1.500(4) ?
C13 C8 . 1.501(4) ?
C26 H26 . 0.9300 ?
C26 C25 . 1.366(5) ?
C22 H22 . 0.9300 ?
C22 C23 . 1.369(5) ?
C5 H5A . 0.9700 ?
C5 H5B . 0.9700 ?
C5 C4 . 1.505(5) ?
C25 H25 . 0.9300 ?
C25 C24 . 1.368(7) ?
C4 H4A . 0.9700 ?
C4 H4B . 0.9700 ?
C24 H24 . 0.9300 ?
C24 C23 . 1.360(6) ?
C20 H20A . 0.9700 ?
C20 H20B . 0.9700 ?
C23 H23 . 0.9300 ?
C9 H9 . 0.9300 ?
C9 C10 . 1.299(6) ?
C10 H10A . 0.9300 ?
C10 H10B . 0.9300 ?
C11 H11 . 0.9300 ?
C7 H7 . 0.9800 ?
C7 C8 . 1.519(4) ?
C18 H18 . 0.9300 ?
C18 C17 . 1.332(7) ?
C16 H16 . 0.9300 ?
C16 C17 . 1.383(7) ?
C8 H8 . 0.9800 ?
C17 H17 . 0.9300 ?

loop_
_geom_hbond_atom_site_label_D
_geom_hbond_atom_site_label_H
_geom_hbond_atom_site_label_A
_geom_hbond_site_symmetry_A
_geom_hbond_distance_DH
_geom_hbond_distance_HA
_geom_hbond_distance_DA
_geom_hbond_angle_DHA
_geom_hbond_publ_flag
O1 H1 Br1 . 0.73(5) 2.45(5) 3.149(3) 162(5) yes
C15 H15 Br1 2_656 0.93 2.90 3.644(4) 137.4 yes
C12 H12 O1 . 0.93 2.39 2.739(5) 101.8 yes
C6 H6A O1 . 0.97 2.58 2.967(4) 104.1 yes
C2 H2 Br1 1_455 0.98 2.83 3.779(3) 164.3 yes
C26 H26 Br1 2_656 0.93 2.87 3.738(4) 155.4 yes
C5 H5A O1 . 0.97 2.36 3.024(4) 125.4 yes
C20 H20A Br1 2_656 0.97 2.91 3.800(3) 153.0 yes
C20 H20B O1 . 0.97 2.64 3.198(4) 117.2 yes
C10 H10A Br1 2_656 0.93 3.02 3.943(4) 171.6 yes

loop_
_geom_torsion_atom_site_label_1
_geom_torsion_atom_site_label_2
_geom_torsion_atom_site_label_3
_geom_torsion_atom_site_label_4
_geom_torsion_site_symmetry_1
_geom_torsion_site_symmetry_2
_geom_torsion_site_symmetry_3
_geom_torsion_site_symmetry_4
_geom_torsion
_geom_torsion_publ_flag
N1 C5 C4 C3 . . . . -14.4(4) ?
N1 C7 C8 O1 . . . . -58.3(4) ?
N1 C7 C8 C13 . . . . 179.6(2) ?
C15 C14 C19 N2 . . . . -179.6(3) ?
C15 C14 C19 C18 . . . . -0.4(5) ?
C15 C14 C13 C12 . . . . 177.5(3) ?
C15 C14 C13 C8 . . . . -3.4(5) ?
C15 C16 C17 C18 . . . . 0.6(8) ?
C14 C15 C16 C17 . . . . 1.0(8) ?
C14 C19 N2 C11 . . . . 1.8(6) ?
C14 C19 C18 C17 . . . . 1.9(7) ?
C14 C13 C8 O1 . . . . 169.2(3) ?
C14 C13 C8 C7 . . . . -71.2(4) ?
C19 C14 C13 C12 . . . . -0.5(5) ?
C19 C14 C13 C8 . . . . 178.6(3) ?
C19 N2 C11 C12 . . . . -0.1(6) ?
C19 C18 C17 C16 . . . . -2.1(8) ?
N2 C19 C18 C17 . . . . -178.8(5) ?
C12 C13 C8 O1 . . . . -11.7(4) yes
C12 C13 C8 C7 . . . . 107.9(3) yes
C6 C3 C4 C5 . . . . -50.4(4) ?
C6 C7 C8 O1 . . . . 67.1(3) ?
C6 C7 C8 C13 . . . . -55.1(3) ?
C2 C3 C4 C5 . . . . 67.9(3) ?
C3 C6 C7 N1 . . . . -21.9(3) ?
C3 C6 C7 C8 . . . . -151.6(3) ?
C3 C2 C1 N1 . . . . -14.5(4) ?
C3 C2 C9 C10 . . . . 119.5(4) ?
C1 N1 C5 C4 . . . . -50.6(3) ?
C1 N1 C20 C21 . . . . -53.2(3) ?
C1 N1 C7 C6 . . . . 73.9(3) ?
C1 N1 C7 C8 . . . . -158.0(2) ?
C1 C2 C3 C6 . . . . 66.9(3) ?
C1 C2 C3 C4 . . . . -50.8(3) ?
C1 C2 C9 C10 . . . . -4.8(6) ?
C21 C26 C25 C24 . . . . -2.0(6) ?
C21 C22 C23 C24 . . . . 0.9(5) ?
C13 C14 C19 N2 . . . . -1.5(5) ?
C13 C14 C19 C18 . . . . 177.8(4) ?
C13 C12 C11 N2 . . . . -1.8(6) ?
C26 C21 C22 C23 . . . . -1.6(5) ?
C26 C21 C20 N1 . . . . 95.4(3) ?
C26 C25 C24 C23 . . . . 1.3(6) ?
C22 C21 C26 C25 . . . . 2.2(5) ?
C22 C21 C20 N1 . . . . -88.2(4) ?
C5 N1 C1 C2 . . . . 67.6(3) ?
C5 N1 C20 C21 . . . . 66.4(3) ?
C5 N1 C7 C6 . . . . -43.7(3) ?
C5 N1 C7 C8 . . . . 84.4(3) ?
C25 C24 C23 C22 . . . . -0.7(6) ?
C20 N1 C1 C2 . . . . -171.6(2) ?
C20 N1 C5 C4 . . . . -171.2(2) ?
C20 N1 C7 C6 . . . . -167.1(2) ?
C20 N1 C7 C8 . . . . -39.0(3) yes
C20 C21 C26 C25 . . . . 178.7(3) ?
C20 C21 C22 C23 . . . . -178.1(3) ?
C9 C2 C3 C6 . . . . -61.9(3) ?
C9 C2 C3 C4 . . . . -179.6(3) ?
C9 C2 C1 N1 . . . . 111.5(3) ?
C11 C12 C13 C14 . . . . 2.0(5) ?
C11 C12 C13 C8 . . . . -177.1(3) ?
C7 N1 C1 C2 . . . . -52.1(3) ?
C7 N1 C5 C4 . . . . 65.2(3) ?
C7 N1 C20 C21 . . . . -169.5(2) ?
C7 C6 C3 C2 . . . . -45.7(3) ?
C7 C6 C3 C4 . . . . 72.5(3) ?
C18 C19 N2 C11 . . . . -177.5(4) ?
C16 C15 C14 C19 . . . . -1.1(6) ?
C16 C15 C14 C13 . . . . -179.1(4) ?

_cod_database_fobs_code 2244096
